data_4085917
loop_
_publ_author_name
'Lichtenberg, Crispin'
'Adelhardt, Mario'
'W\"orle, Michael'
'B\"uttner, Torsten'
'Meyer, Karsten'
'Gr\"utzmacher, Hansj\"org'

_publ_section_title
;
 Mono- and Dinuclear Neutral and Cationic Iron(II) Compounds Supported by
 an Amidinato-diolefin Ligand: Characterization and Catalytic Application
;
_journal_issue 12
_journal_name_full Organometallics
_journal_page_first 3079
_journal_paper_doi 10.1021/acs.organomet.5b00395
_journal_volume 34
_journal_year 2015
_chemical_formula_moiety 'C49 H51 N2 Na O3'
_chemical_formula_sum 'C49 H51 N2 Na O3'
_chemical_formula_weight 738.90
_chemical_name_systematic
;
 ?
;
_space_group_crystal_system monoclinic
_space_group_IT_number 14
_space_group_name_Hall '-P 2ybc'
_space_group_name_H-M_alt 'P 1 21/c 1'
_symmetry_space_group_name_Hall '-P 2ybc'
_symmetry_space_group_name_H-M 'P 1 21/c 1'
_atom_sites_solution_hydrogens geom
_audit_creation_date 2014-12-18
_audit_creation_method
;
Olex2 1.2
(compiled 2014.11.28 svn.r3106 for OlexSys, GUI svn.r4959)
;
_cell_angle_alpha 90
_cell_angle_beta 91.145(6)
_cell_angle_gamma 90
_cell_formula_units_Z 4
_cell_length_a 22.915(5)
_cell_length_b 8.5483(16)
_cell_length_c 20.189(4)
_cell_measurement_temperature 101.1
_cell_volume 3953.9(14)
_computing_molecular_graphics 'Olex2 (Dolomanov et al., 2009)'
_computing_publication_material 'Olex2 (Dolomanov et al., 2009)'
_computing_structure_refinement 'ShelXL (Sheldrick, 2008)'
_diffrn_ambient_temperature 101.1
_diffrn_measured_fraction_theta_full 0.912
_diffrn_measured_fraction_theta_max 0.896
_diffrn_measurement_device_type 'Bruker APEX'
_diffrn_radiation_type MoK\a
_diffrn_radiation_wavelength 0.71073
_diffrn_reflns_av_unetI/netI 0.0401
_diffrn_reflns_laue_measured_fraction_full 0.912
_diffrn_reflns_laue_measured_fraction_max 0.896
_diffrn_reflns_limit_h_max 30
_diffrn_reflns_limit_h_min -30
_diffrn_reflns_limit_k_max 11
_diffrn_reflns_limit_k_min 0
_diffrn_reflns_limit_l_max 26
_diffrn_reflns_limit_l_min 0
_diffrn_reflns_number 8862
_diffrn_reflns_point_group_measured_fraction_full 0.912
_diffrn_reflns_point_group_measured_fraction_max 0.896
_diffrn_reflns_theta_full 26.000
_diffrn_reflns_theta_max 28.479
_diffrn_reflns_theta_min 2.543
_exptl_absorpt_coefficient_mu 0.086
_exptl_absorpt_correction_T_max 1
_exptl_absorpt_correction_T_min 0.626829
_exptl_absorpt_correction_type empirical
_exptl_absorpt_process_details 'SADABS-2012/1 (Bruker,2012) was used for absorption correction.'
_exptl_crystal_colour yellow
_exptl_crystal_colour_primary yellow
_exptl_crystal_density_diffrn 1.241
_exptl_crystal_description block
_exptl_crystal_F_000 1576
_exptl_crystal_size_max 0.36
_exptl_crystal_size_mid 0.24
_exptl_crystal_size_min 0.14
_refine_diff_density_max 0.215
_refine_diff_density_min -0.269
_refine_diff_density_rms 0.056
_refine_ls_extinction_method none
_refine_ls_goodness_of_fit_ref 1.032
_refine_ls_hydrogen_treatment constr
_refine_ls_matrix_type full
_refine_ls_number_parameters 510
_refine_ls_number_reflns 8862
_refine_ls_number_restraints 0
_refine_ls_restrained_S_all 1.032
_refine_ls_R_factor_all 0.0879
_refine_ls_R_factor_gt 0.0630
_refine_ls_shift/su_max 0.000
_refine_ls_shift/su_mean 0.000
_refine_ls_structure_factor_coef Fsqd
_refine_ls_weighting_details 'w=1/[\s^2^(Fo^2^)+(0.0741P)^2^+10.0053P] where P=(Fo^2^+2Fc^2^)/3'
_refine_ls_weighting_scheme calc
_refine_ls_wR_factor_gt 0.1789
_refine_ls_wR_factor_ref 0.1960
_reflns_Friedel_coverage 0.000
_reflns_number_gt 7042
_reflns_number_total 8862
_reflns_threshold_expression 'I > 2\s(I)'
_cod_data_source_file om5b00395_si_003.cif
_cod_data_source_block Compound_2
_cod_depositor_comments 'Adding full bibliography for 4085916--4085926.cif.'
_cod_original_cell_volume 3953.9(13)
_cod_database_code 4085917
_shelxl_version_number 2013-4
_shelx_space_group_comment
;
The symmetry employed for this shelxl refinement is uniquely defined
by the following loop, which should always be used as a source of
symmetry information in preference to the above space-group names.
They are only intended as comments.
;
_olex2_refinement_description
;
1. Twinned data refinement
 Scales: 0.6369(16) 0.3631(16)
2. Fixed Uiso
 At 1.2 times of:
  All C(H) groups, All C(H,H) groups, All C(H,H,H,H) groups
3. Uiso/Uaniso restraints and constraints
Uanis(C48) = Uanis(C48A)
Uanis(C47) = Uanis(C47A)
Uanis(C49) = Uanis(C49A)
Uanis(O3A) = Uanis(O3)
4. Others
 Sof(O3)=Sof(C49A)=Sof(H49A)=Sof(H49B)=Sof(H46C)=Sof(H46D)=Sof(C48A)=Sof(H48C)=
 Sof(H48D)=Sof(C47A)=Sof(H47C)=Sof(H47D)=1-FVAR(1)
 Sof(H46A)=Sof(H46B)=Sof(C47)=Sof(H47A)=Sof(H47B)=Sof(C48)=Sof(H48A)=Sof(H48B)=
 Sof(O3A)=Sof(C49)=Sof(H49C)=Sof(H49D)=FVAR(1)
5.a Ternary CH refined with riding coordinates:
 C1(H1), C19(H19)
5.b Secondary CH2 refined with riding coordinates:
 C49A(H49A,H49B), C41(H41A,H41B), C42(H42A,H42B), C46(H46C,H46D), C46(H46A,
 H46B), C40(H40A,H40B), C38(H38A,H38B), C39(H39A,H39B), C1B(H1BA,H1BB),
 C44(H44A,H44B), C43(H43A,H43B), C47(H47A,H47B), C48(H48A,H48B), C49(H49C,H49D),
  C48A(H48C,H48D), C47A(H47C,H47D)
5.c Aromatic/amide H refined with riding coordinates:
 C15(H15), C13(H13), C30(H30), C11(H11), C4(H4), C5(H5), C8(H8), C12(H12),
 C24(H24), C33(H33), C9(H9), C37(H37), C35(H35), C14(H14), C27(H27), C10(H10),
 C26(H26), C23(H23), C29(H29), C25(H25), C34(H34), C28(H28), C20(H20), C1A(H1A),
  C36(H36)
;
_olex2_submission_special_instructions 'No special instructions were received'

loop_
_space_group_symop_operation_xyz
'x, y, z'
'-x, y+1/2, -z+1/2'
'-x, -y, -z'
'x, -y-1/2, z-1/2'

loop_
_atom_site_label
_atom_site_type_symbol
_atom_site_fract_x
_atom_site_fract_y
_atom_site_fract_z
_atom_site_U_iso_or_equiv
_atom_site_adp_type
_atom_site_occupancy
_atom_site_site_symmetry_order
_atom_site_calc_flag
_atom_site_refinement_flags_posn
_atom_site_refinement_flags_occupancy
_atom_site_disorder_assembly
_atom_site_disorder_group
Na1 Na 0.24458(6) 0.58451(16) 0.28616(7) 0.0229(3) Uani 1 1 d . . . .
O1 O 0.31438(12) 0.3949(3) 0.32321(14) 0.0295(6) Uani 1 1 d . . . .
N1 N 0.30142(12) 0.7624(4) 0.22452(15) 0.0211(6) Uani 1 1 d . . . .
N2 N 0.20240(13) 0.7722(4) 0.21037(16) 0.0241(7) Uani 1 1 d . . . .
O3 O 0.235(4) 0.725(9) 0.375(3) 0.028(2) Uani 0.281(12) 1 d . P A 2
O2 O 0.16997(12) 0.4038(3) 0.30495(16) 0.0356(7) Uani 1 1 d . . . .
C15 C 0.35972(16) 0.5913(5) 0.12849(19) 0.0236(8) Uani 1 1 d . . . .
H15 H 0.3286 0.5457 0.1522 0.028 Uiso 1 1 calc R . . .
C32 C 0.25884(15) 0.9895(4) 0.16502(18) 0.0212(7) Uani 1 1 d . . . .
C31 C 0.25446(15) 0.8348(4) 0.20030(18) 0.0193(7) Uani 1 1 d . . . .
C17 C 0.12108(14) 0.7407(5) 0.12926(18) 0.0223(7) Uani 1 1 d . . . .
C2 C 0.38343(15) 0.7326(5) 0.14988(18) 0.0214(8) Uani 1 1 d . . . .
C7 C 0.40134(16) 0.8157(4) 0.26621(18) 0.0210(7) Uani 1 1 d . . . .
C3 C 0.43006(16) 0.7974(4) 0.11642(19) 0.0237(8) Uani 1 1 d . . . .
C22 C 0.10800(16) 0.9032(4) 0.2282(2) 0.0238(8) Uani 1 1 d . . . .
C13 C 0.42468(18) 0.5828(5) 0.0377(2) 0.0284(9) Uani 1 1 d . . . .
H13 H 0.4385 0.5331 -0.0011 0.034 Uiso 1 1 calc R . . .
C1 C 0.35818(14) 0.8214(4) 0.20799(18) 0.0210(7) Uani 1 1 d . . . .
H1 H 0.3535 0.9333 0.1944 0.025 Uiso 1 1 calc R . . .
C30 C 0.13288(17) 0.5806(5) 0.1267(2) 0.0285(9) Uani 1 1 d . . . .
H30 H 0.1581 0.5345 0.1591 0.034 Uiso 1 1 calc R . . .
C11 C 0.49193(16) 0.9045(5) 0.31662(19) 0.0251(8) Uani 1 1 d . . . .
H11 H 0.5273 0.9621 0.3141 0.030 Uiso 1 1 calc R . . .
C4 C 0.46045(16) 0.9377(5) 0.1385(2) 0.0267(8) Uani 1 1 d . . . .
H4 H 0.4740 1.0063 0.1051 0.032 Uiso 1 1 calc R . . .
C5 C 0.47122(16) 0.9795(5) 0.20154(19) 0.0253(8) Uani 1 1 d . . . .
H5 H 0.4924 1.0740 0.2079 0.030 Uiso 1 1 calc R . . .
C8 C 0.38901(16) 0.7415(5) 0.32425(18) 0.0223(7) Uani 1 1 d . . . .
H8 H 0.3535 0.6850 0.3274 0.027 Uiso 1 1 calc R . . .
C12 C 0.44865(18) 0.7234(5) 0.05909(19) 0.0288(9) Uani 1 1 d . . . .
H12 H 0.4785 0.7705 0.0340 0.035 Uiso 1 1 calc R . . .
C24 C 0.06956(18) 0.9157(5) 0.3377(2) 0.0317(9) Uani 1 1 d . . . .
H24 H 0.0707 0.8814 0.3825 0.038 Uiso 1 1 calc R . . .
C6 C 0.45444(15) 0.8978(4) 0.26156(19) 0.0218(7) Uani 1 1 d . . . .
C33 C 0.24265(17) 1.1241(4) 0.19775(19) 0.0258(8) Uani 1 1 d . . . .
H33 H 0.2328 1.1184 0.2432 0.031 Uiso 1 1 calc R . . .
C9 C 0.42675(16) 0.7464(5) 0.37855(19) 0.0247(8) Uani 1 1 d . . . .
H9 H 0.4172 0.6934 0.4182 0.030 Uiso 1 1 calc R . . .
C37 C 0.27518(19) 1.0016(5) 0.1004(2) 0.0301(9) Uani 1 1 d . . . .
H37 H 0.2879 0.9112 0.0774 0.036 Uiso 1 1 calc R . . .
C35 C 0.25488(19) 1.2775(5) 0.1010(2) 0.0332(10) Uani 1 1 d . . . .
H35 H 0.2523 1.3749 0.0784 0.040 Uiso 1 1 calc R . . .
C14 C 0.38058(17) 0.5164(5) 0.07351(19) 0.0265(8) Uani 1 1 d . . . .
H14 H 0.3645 0.4186 0.0602 0.032 Uiso 1 1 calc R . . .
C27 C 0.05961(18) 0.7114(6) 0.0311(2) 0.0338(10) Uani 1 1 d . . . .
H27 H 0.0345 0.7557 -0.0018 0.041 Uiso 1 1 calc R . . .
C18 C 0.08310(16) 0.8072(5) 0.0813(2) 0.0283(9) Uani 1 1 d . . . .
C10 C 0.47862(16) 0.8290(5) 0.3747(2) 0.0253(8) Uani 1 1 d . . . .
H10 H 0.5048 0.8336 0.4118 0.030 Uiso 1 1 calc R . . .
C26 C 0.02685(18) 1.0728(5) 0.2524(2) 0.0328(10) Uani 1 1 d . . . .
H26 H -0.0004 1.1509 0.2389 0.039 Uiso 1 1 calc R . . .
C23 C 0.10933(17) 0.8586(5) 0.2935(2) 0.0277(9) Uani 1 1 d . . . .
H23 H 0.1383 0.7867 0.3085 0.033 Uiso 1 1 calc R . . .
C29 C 0.10807(19) 0.4884(6) 0.0772(2) 0.0351(10) Uani 1 1 d . . . .
H29 H 0.1157 0.3792 0.0764 0.042 Uiso 1 1 calc R . . .
C49A C 0.247(3) 0.902(12) 0.379(4) 0.030(3) Uani 0.281(12) 1 d . P A 2
H49A H 0.2762 0.9302 0.3448 0.036 Uiso 0.281(12) 1 calc R P A 2
H49B H 0.2109 0.9598 0.3684 0.036 Uiso 0.281(12) 1 calc R P A 2
C19 C 0.15187(16) 0.8460(5) 0.17899(19) 0.0236(8) Uani 1 1 d . . . .
H19 H 0.1662 0.9395 0.1543 0.028 Uiso 1 1 calc R . . .
C25 C 0.02790(18) 1.0236(5) 0.3166(2) 0.0350(10) Uani 1 1 d . . . .
H25 H 0.0002 1.0630 0.3468 0.042 Uiso 1 1 calc R . . .
C41 C 0.32718(19) 0.3785(6) 0.3921(2) 0.0342(10) Uani 1 1 d . . . .
H41A H 0.2980 0.3098 0.4129 0.041 Uiso 1 1 calc R . . .
H41B H 0.3261 0.4819 0.4141 0.041 Uiso 1 1 calc R . . .
C34 C 0.2405(2) 1.2670(5) 0.1658(2) 0.0323(9) Uani 1 1 d . . . .
H34 H 0.2289 1.3580 0.1892 0.039 Uiso 1 1 calc R . . .
C42 C 0.17175(19) 0.2722(6) 0.3480(2) 0.0400(11) Uani 1 1 d . . . .
H42A H 0.2113 0.2577 0.3677 0.048 Uiso 1 1 calc R . . .
H42B H 0.1601 0.1755 0.3243 0.048 Uiso 1 1 calc R . . .
C28 C 0.07232(19) 0.5545(6) 0.0289(2) 0.0362(10) Uani 1 1 d . . . .
H28 H 0.0565 0.4915 -0.0058 0.043 Uiso 1 1 calc R . . .
C20 C 0.05884(17) 1.0607(5) 0.1369(2) 0.0317(10) Uani 1 1 d . . . .
H20 H 0.0485 1.1670 0.1294 0.038 Uiso 1 1 calc R . . .
C21 C 0.06482(16) 1.0112(5) 0.2059(2) 0.0260(8) Uani 1 1 d . . . .
C1A C 0.06638(17) 0.9722(5) 0.0830(2) 0.0309(9) Uani 1 1 d . . . .
H1A H 0.0602 1.0220 0.0414 0.037 Uiso 1 1 calc R . . .
C46 C 0.2168(2) 0.6995(5) 0.4470(2) 0.0349(10) Uani 1 1 d . . . .
H46C H 0.2244 0.5907 0.4616 0.042 Uiso 0.281(12) 1 calc R P A 2
H46D H 0.1750 0.7242 0.4528 0.042 Uiso 0.281(12) 1 calc R P A 2
H46A H 0.2321 0.5990 0.4644 0.042 Uiso 0.719(12) 1 calc R P A 1
H46B H 0.1738 0.6920 0.4431 0.042 Uiso 0.719(12) 1 calc R P A 1
C40 C 0.3875(2) 0.3077(6) 0.3994(3) 0.0480(12) Uani 1 1 d . . . .
H40A H 0.4176 0.3894 0.4065 0.058 Uiso 1 1 calc R . . .
H40B H 0.3895 0.2321 0.4366 0.058 Uiso 1 1 calc R . . .
C38 C 0.36296(19) 0.3364(6) 0.2868(2) 0.0366(10) Uani 1 1 d . . . .
H38A H 0.3888 0.4231 0.2734 0.044 Uiso 1 1 calc R . . .
H38B H 0.3493 0.2800 0.2466 0.044 Uiso 1 1 calc R . . .
C39 C 0.3946(2) 0.2270(6) 0.3337(3) 0.0494(13) Uani 1 1 d . . . .
H39A H 0.4363 0.2168 0.3225 0.059 Uiso 1 1 calc R . . .
H39B H 0.3763 0.1220 0.3336 0.059 Uiso 1 1 calc R . . .
C36 C 0.2734(2) 1.1455(6) 0.0682(2) 0.0382(11) Uani 1 1 d . . . .
H36 H 0.2849 1.1529 0.0234 0.046 Uiso 1 1 calc R . . .
C1B C 0.10976(19) 0.4346(6) 0.2953(3) 0.0411(11) Uani 1 1 d . . . .
H1BA H 0.0917 0.3578 0.2645 0.049 Uiso 1 1 calc R . . .
H1BB H 0.1035 0.5412 0.2773 0.049 Uiso 1 1 calc R . . .
C44 C 0.0852(2) 0.4200(6) 0.3623(3) 0.0520(14) Uani 1 1 d . . . .
H44A H 0.0458 0.3727 0.3599 0.062 Uiso 1 1 calc R . . .
H44B H 0.0824 0.5239 0.3837 0.062 Uiso 1 1 calc R . . .
C43 C 0.1276(2) 0.3140(6) 0.4013(2) 0.0483(13) Uani 1 1 d . . . .
H43A H 0.1465 0.3705 0.4388 0.058 Uiso 1 1 calc R . . .
H43B H 0.1078 0.2197 0.4182 0.058 Uiso 1 1 calc R . . .
C47 C 0.2336(4) 0.8279(10) 0.4913(4) 0.0364(18) Uani 0.719(12) 1 d . P A 1
H47A H 0.2730 0.8113 0.5112 0.044 Uiso 0.719(12) 1 calc R P A 1
H47B H 0.2051 0.8417 0.5271 0.044 Uiso 0.719(12) 1 calc R P A 1
C48 C 0.2327(5) 0.9642(8) 0.4444(3) 0.0443(19) Uani 0.719(12) 1 d . P A 1
H48A H 0.2597 1.0478 0.4597 0.053 Uiso 0.719(12) 1 calc R P A 1
H48B H 0.1929 1.0081 0.4391 0.053 Uiso 0.719(12) 1 calc R P A 1
O3A O 0.2401(13) 0.731(3) 0.3862(8) 0.028(2) Uani 0.719(12) 1 d . P A 1
C49 C 0.2534(12) 0.890(4) 0.3792(15) 0.030(3) Uani 0.719(12) 1 d . P A 1
H49C H 0.2323 0.9360 0.3405 0.036 Uiso 0.719(12) 1 calc R P A 1
H49D H 0.2958 0.9061 0.3738 0.036 Uiso 0.719(12) 1 calc R P A 1
C48A C 0.2689(12) 0.951(2) 0.4409(9) 0.0443(19) Uani 0.281(12) 1 d . P A 2
H48C H 0.2484 1.0463 0.4557 0.053 Uiso 0.281(12) 1 calc R P A 2
H48D H 0.3112 0.9736 0.4391 0.053 Uiso 0.281(12) 1 calc R P A 2
C47A C 0.2580(11) 0.821(3) 0.4857(12) 0.0364(18) Uani 0.281(12) 1 d . P A 2
H47C H 0.2386 0.8590 0.5260 0.044 Uiso 0.281(12) 1 calc R P A 2
H47D H 0.2952 0.7703 0.4991 0.044 Uiso 0.281(12) 1 calc R P A 2

loop_
_atom_site_aniso_label
_atom_site_aniso_U_11
_atom_site_aniso_U_22
_atom_site_aniso_U_33
_atom_site_aniso_U_23
_atom_site_aniso_U_13
_atom_site_aniso_U_12
Na1 0.0231(7) 0.0193(7) 0.0263(7) 0.0022(6) 0.0003(7) -0.0021(6)
O1 0.0276(14) 0.0284(15) 0.0325(15) 0.0053(13) 0.0033(12) 0.0043(12)
N1 0.0139(12) 0.0214(16) 0.0279(15) 0.0042(14) 0.0008(13) -0.0017(11)
N2 0.0163(13) 0.0232(17) 0.0326(17) 0.0081(14) -0.0036(13) -0.0007(12)
O3 0.045(5) 0.022(2) 0.017(6) -0.007(5) -0.001(5) -0.003(3)
O2 0.0232(13) 0.0274(15) 0.0564(19) 0.0141(15) 0.0024(14) -0.0020(11)
C15 0.0213(17) 0.025(2) 0.0242(18) 0.0034(17) -0.0010(15) -0.0016(14)
C32 0.0182(16) 0.0182(17) 0.0270(18) -0.0020(16) -0.0047(15) -0.0028(13)
C31 0.0157(15) 0.0183(16) 0.0238(17) 0.0005(15) -0.0002(14) -0.0016(13)
C17 0.0163(15) 0.0279(19) 0.0227(17) -0.0001(16) 0.0004(15) 0.0011(15)
C2 0.0183(16) 0.024(2) 0.0215(17) 0.0024(16) -0.0005(15) 0.0000(14)
C7 0.0202(16) 0.0172(17) 0.0255(17) -0.0017(16) -0.0007(15) 0.0001(14)
C3 0.0218(17) 0.0227(19) 0.0264(19) 0.0042(17) -0.0023(16) -0.0002(14)
C22 0.0192(16) 0.0204(19) 0.032(2) -0.0027(17) -0.0002(16) -0.0036(14)
C13 0.0274(19) 0.032(2) 0.0260(19) 0.0008(18) 0.0012(17) 0.0018(16)
C1 0.0146(15) 0.0205(18) 0.0279(18) 0.0039(16) 0.0035(15) -0.0013(13)
C30 0.0250(18) 0.028(2) 0.032(2) 0.0014(18) -0.0020(17) 0.0002(15)
C11 0.0203(17) 0.023(2) 0.0325(19) -0.0047(17) -0.0025(16) -0.0006(15)
C4 0.0237(18) 0.025(2) 0.032(2) 0.0044(18) 0.0025(17) -0.0023(15)
C5 0.0227(17) 0.023(2) 0.030(2) 0.0040(17) 0.0009(17) -0.0053(15)
C8 0.0212(17) 0.0221(18) 0.0236(17) -0.0017(16) 0.0006(15) -0.0004(14)
C12 0.0276(19) 0.034(2) 0.0245(19) 0.0047(18) -0.0002(17) -0.0030(17)
C24 0.0264(19) 0.036(2) 0.033(2) -0.0085(19) 0.0045(18) -0.0053(17)
C6 0.0188(16) 0.0201(18) 0.0267(18) -0.0033(16) 0.0008(15) 0.0013(14)
C33 0.0307(19) 0.0240(19) 0.0229(17) 0.0003(16) 0.0023(18) 0.0014(16)
C9 0.0269(17) 0.0230(19) 0.0242(18) 0.0016(16) 0.0029(16) -0.0001(15)
C37 0.041(2) 0.024(2) 0.026(2) 0.0014(17) 0.0027(18) 0.0036(17)
C35 0.037(2) 0.0195(18) 0.043(2) 0.0098(19) -0.009(2) -0.0040(17)
C14 0.0263(18) 0.027(2) 0.0256(19) -0.0016(18) -0.0027(16) -0.0011(16)
C27 0.027(2) 0.049(3) 0.0254(19) 0.000(2) -0.0037(17) 0.0027(19)
C18 0.0194(17) 0.038(2) 0.0274(19) 0.0066(18) -0.0023(16) 0.0009(16)
C10 0.0225(17) 0.028(2) 0.0253(18) -0.0063(17) -0.0041(16) -0.0010(15)
C26 0.0219(18) 0.025(2) 0.052(3) -0.011(2) 0.001(2) -0.0002(15)
C23 0.0248(18) 0.025(2) 0.033(2) 0.0005(18) 0.0037(17) -0.0040(15)
C29 0.029(2) 0.035(2) 0.041(2) -0.006(2) -0.0019(19) 0.0017(18)
C49A 0.039(6) 0.020(6) 0.032(2) 0.002(3) 0.010(4) -0.001(5)
C19 0.0165(16) 0.0253(19) 0.0288(19) 0.0046(17) -0.0020(15) -0.0006(14)
C25 0.0247(19) 0.034(2) 0.046(2) -0.014(2) 0.006(2) -0.0022(17)
C41 0.032(2) 0.036(2) 0.035(2) 0.007(2) 0.0023(19) 0.0016(18)
C34 0.039(2) 0.022(2) 0.036(2) -0.0040(18) -0.005(2) 0.0057(18)
C42 0.0256(19) 0.035(2) 0.060(3) 0.018(2) 0.006(2) -0.0002(17)
C28 0.0254(19) 0.049(3) 0.034(2) -0.009(2) -0.0020(18) -0.0013(19)
C20 0.0220(18) 0.025(2) 0.048(3) 0.010(2) -0.005(2) 0.0000(16)
C21 0.0185(16) 0.0204(18) 0.039(2) 0.0013(18) -0.0018(17) -0.0025(14)
C1A 0.0245(19) 0.036(2) 0.032(2) 0.014(2) -0.0056(18) 0.0012(17)
C46 0.035(2) 0.034(2) 0.036(2) 0.003(2) 0.006(2) -0.0005(18)
C40 0.043(3) 0.043(3) 0.058(3) 0.008(3) -0.002(3) 0.011(2)
C38 0.030(2) 0.037(2) 0.043(2) -0.012(2) 0.008(2) -0.0010(18)
C39 0.041(3) 0.028(2) 0.079(4) -0.003(3) 0.000(3) 0.010(2)
C36 0.050(3) 0.038(3) 0.028(2) 0.010(2) 0.006(2) -0.005(2)
C1B 0.027(2) 0.033(2) 0.063(3) 0.010(2) -0.008(2) -0.0018(18)
C44 0.042(3) 0.041(3) 0.074(4) -0.005(3) 0.015(3) 0.004(2)
C43 0.060(3) 0.048(3) 0.037(2) 0.002(2) 0.004(2) -0.022(3)
C47 0.052(6) 0.030(3) 0.028(3) -0.004(2) 0.014(4) -0.001(4)
C48 0.077(6) 0.026(3) 0.030(3) 0.000(2) 0.012(4) 0.010(4)
O3A 0.045(5) 0.022(2) 0.017(6) -0.007(5) -0.001(5) -0.003(3)
C49 0.039(6) 0.020(6) 0.032(2) 0.002(3) 0.010(4) -0.001(5)
C48A 0.077(6) 0.026(3) 0.030(3) 0.000(2) 0.012(4) 0.010(4)
C47A 0.052(6) 0.030(3) 0.028(3) -0.004(2) 0.014(4) -0.001(4)

loop_
_atom_type_symbol
_atom_type_description
_atom_type_scat_dispersion_real
_atom_type_scat_dispersion_imag
_atom_type_scat_source
C C 0.0033 0.0016 'International Tables Vol C Tables 4.2.6.8 and 6.1.1.4'
H H 0.0000 0.0000 'International Tables Vol C Tables 4.2.6.8 and 6.1.1.4'
N N 0.0061 0.0033 'International Tables Vol C Tables 4.2.6.8 and 6.1.1.4'
Na Na 0.0362 0.0249 'International Tables Vol C Tables 4.2.6.8 and 6.1.1.4'
O O 0.0106 0.0060 'International Tables Vol C Tables 4.2.6.8 and 6.1.1.4'

loop_
_geom_angle_atom_site_label_1
_geom_angle_atom_site_label_2
_geom_angle_atom_site_label_3
_geom_angle
O1 Na1 N2 155.52(12)
O1 Na1 C31 131.22(12)
N1 Na1 O1 103.19(11)
N1 Na1 N2 57.08(10)
N1 Na1 C31 28.63(10)
N1 Na1 O3A 98.1(7)
N2 Na1 C31 28.66(10)
O3 Na1 O1 101.2(18)
O3 Na1 N1 98(2)
O3 Na1 N2 96.4(19)
O3 Na1 O2 98(2)
O3 Na1 C31 96(2)
O2 Na1 O1 89.31(11)
O2 Na1 N1 156.77(13)
O2 Na1 N2 104.94(12)
O2 Na1 C31 132.95(12)
O2 Na1 O3A 99.5(7)
O3A Na1 O1 97.6(6)
O3A Na1 N2 99.5(6)
O3A Na1 C31 97.5(7)
C41 O1 Na1 119.8(2)
C41 O1 C38 108.6(3)
C38 O1 Na1 126.7(3)
C31 N1 Na1 92.4(2)
C31 N1 C1 118.7(3)
C1 N1 Na1 148.7(2)
C31 N2 Na1 90.9(2)
C31 N2 C19 118.0(3)
C19 N2 Na1 150.8(2)
C49A O3 Na1 124(5)
C46 O3 Na1 137(4)
C46 O3 C49A 98(4)
C42 O2 Na1 127.5(3)
C1B O2 Na1 124.6(3)
C1B O2 C42 104.4(3)
C2 C15 H15 119.5
C14 C15 H15 119.5
C14 C15 C2 121.0(3)
C33 C32 C31 119.0(3)
C37 C32 C31 122.6(4)
C37 C32 C33 118.3(4)
N1 C31 Na1 58.94(18)
N1 C31 N2 118.8(3)
N1 C31 C32 121.5(3)
N2 C31 Na1 60.47(19)
N2 C31 C32 119.7(3)
C32 C31 Na1 169.3(3)
C30 C17 C18 119.1(4)
C30 C17 C19 121.3(3)
C18 C17 C19 119.3(4)
C15 C2 C3 119.6(3)
C15 C2 C1 121.4(3)
C3 C2 C1 118.9(3)
C8 C7 C1 122.3(3)
C8 C7 C6 118.8(3)
C6 C7 C1 118.8(3)
C2 C3 C4 123.2(4)
C2 C3 C12 118.3(4)
C12 C3 C4 118.5(3)
C23 C22 C19 122.7(3)
C23 C22 C21 119.1(4)
C21 C22 C19 118.1(3)
C12 C13 H13 120.5
C14 C13 H13 120.5
C14 C13 C12 118.9(4)
N1 C1 C2 111.3(3)
N1 C1 C7 112.7(3)
N1 C1 H1 107.8
C2 C1 C7 109.2(3)
C2 C1 H1 107.8
C7 C1 H1 107.8
C17 C30 H30 119.7
C29 C30 C17 120.5(4)
C29 C30 H30 119.7
C6 C11 H11 119.5
C10 C11 H11 119.5
C10 C11 C6 121.1(3)
C3 C4 H4 116.9
C5 C4 C3 126.2(4)
C5 C4 H4 116.9
C4 C5 H5 116.0
C4 C5 C6 128.0(4)
C6 C5 H5 116.0
C7 C8 H8 119.0
C7 C8 C9 121.9(3)
C9 C8 H8 119.0
C3 C12 H12 119.1
C13 C12 C3 121.8(4)
C13 C12 H12 119.1
C23 C24 H24 120.1
C23 C24 C25 119.7(4)
C25 C24 H24 120.1
C7 C6 C5 122.5(3)
C11 C6 C7 119.1(3)
C11 C6 C5 118.4(3)
C32 C33 H33 119.3
C32 C33 C34 121.4(4)
C34 C33 H33 119.3
C8 C9 H9 120.2
C8 C9 C10 119.6(4)
C10 C9 H9 120.2
C32 C37 H37 119.8
C32 C37 C36 120.4(4)
C36 C37 H37 119.8
C34 C35 H35 120.3
C34 C35 C36 119.4(4)
C36 C35 H35 120.3
C15 C14 C13 120.2(4)
C15 C14 H14 119.9
C13 C14 H14 119.9
C18 C27 H27 119.5
C28 C27 H27 119.5
C28 C27 C18 121.0(4)
C17 C18 C1A 122.1(4)
C27 C18 C17 119.0(4)
C27 C18 C1A 118.9(4)
C11 C10 C9 119.4(4)
C11 C10 H10 120.3
C9 C10 H10 120.3
C25 C26 H26 119.2
C25 C26 C21 121.6(4)
C21 C26 H26 119.2
C22 C23 C24 121.5(4)
C22 C23 H23 119.3
C24 C23 H23 119.3
C30 C29 H29 119.8
C28 C29 C30 120.3(4)
C28 C29 H29 119.8
O3 C49A H49A 108.9
O3 C49A H49B 108.9
H49A C49A H49B 107.7
C48A C49A O3 113(6)
C48A C49A H49A 108.9
C48A C49A H49B 108.9
N2 C19 C17 112.8(3)
N2 C19 C22 112.9(3)
N2 C19 H19 107.3
C17 C19 H19 107.3
C22 C19 C17 108.8(3)
C22 C19 H19 107.3
C24 C25 H25 120.1
C26 C25 C24 119.7(4)
C26 C25 H25 120.1
O1 C41 H41A 110.2
O1 C41 H41B 110.2
O1 C41 C40 107.7(4)
H41A C41 H41B 108.5
C40 C41 H41A 110.2
C40 C41 H41B 110.2
C33 C34 H34 120.0
C35 C34 C33 120.1(4)
C35 C34 H34 120.0
O2 C42 H42A 111.1
O2 C42 H42B 111.1
O2 C42 C43 103.5(4)
H42A C42 H42B 109.0
C43 C42 H42A 111.1
C43 C42 H42B 111.1
C27 C28 C29 120.0(4)
C27 C28 H28 120.0
C29 C28 H28 120.0
C21 C20 H20 116.6
C1A C20 H20 116.6
C1A C20 C21 126.9(4)
C22 C21 C20 122.8(4)
C26 C21 C22 118.2(4)
C26 C21 C20 118.9(4)
C18 C1A H1A 116.5
C20 C1A C18 127.1(4)
C20 C1A H1A 116.5
O3 C46 H46C 111.5
O3 C46 H46D 111.5
O3 C46 C47A 101(3)
H46C C46 H46D 109.3
H46A C46 H46B 108.5
C47 C46 H46A 110.3
C47 C46 H46B 110.3
O3A C46 H46A 110.3
O3A C46 H46B 110.3
O3A C46 C47 107.3(10)
C47A C46 H46C 111.5
C47A C46 H46D 111.5
C41 C40 H40A 111.3
C41 C40 H40B 111.3
H40A C40 H40B 109.2
C39 C40 C41 102.2(4)
C39 C40 H40A 111.3
C39 C40 H40B 111.3
O1 C38 H38A 110.7
O1 C38 H38B 110.7
O1 C38 C39 105.2(4)
H38A C38 H38B 108.8
C39 C38 H38A 110.7
C39 C38 H38B 110.7
C40 C39 H39A 111.3
C40 C39 H39B 111.3
C38 C39 C40 102.1(4)
C38 C39 H39A 111.3
C38 C39 H39B 111.3
H39A C39 H39B 109.2
C37 C36 H36 119.8
C35 C36 C37 120.4(4)
C35 C36 H36 119.8
O2 C1B H1BA 110.9
O2 C1B H1BB 110.9
O2 C1B C44 104.2(4)
H1BA C1B H1BB 108.9
C44 C1B H1BA 110.9
C44 C1B H1BB 110.9
C1B C44 H44A 110.6
C1B C44 H44B 110.6
C1B C44 C43 105.6(4)
H44A C44 H44B 108.7
C43 C44 H44A 110.6
C43 C44 H44B 110.6
C42 C43 C44 101.5(4)
C42 C43 H43A 111.5
C42 C43 H43B 111.5
C44 C43 H43A 111.5
C44 C43 H43B 111.5
H43A C43 H43B 109.3
C46 C47 H47A 111.5
C46 C47 H47B 111.5
C46 C47 C48 101.3(6)
H47A C47 H47B 109.3
C48 C47 H47A 111.5
C48 C47 H47B 111.5
C47 C48 H48A 111.2
C47 C48 H48B 111.2
C47 C48 C49 102.7(14)
H48A C48 H48B 109.1
C49 C48 H48A 111.2
C49 C48 H48B 111.2
C46 O3A Na1 132.7(16)
C46 O3A C49 111.6(19)
C49 O3A Na1 114.3(18)
C48 C49 H49C 111.0
C48 C49 H49D 111.0
O3A C49 C48 104(2)
O3A C49 H49C 111.0
O3A C49 H49D 111.0
H49C C49 H49D 109.0
C49A C48A H48C 110.6
C49A C48A H48D 110.6
C49A C48A C47A 106(4)
H48C C48A H48D 108.8
C47A C48A H48C 110.6
C47A C48A H48D 110.6
C46 C47A H47C 110.2
C46 C47A H47D 110.2
C48A C47A C46 107.4(18)
C48A C47A H47C 110.2
C48A C47A H47D 110.2
H47C C47A H47D 108.5

loop_
_geom_bond_atom_site_label_1
_geom_bond_atom_site_label_2
_geom_bond_distance
Na1 O1 2.387(3)
Na1 N1 2.371(3)
Na1 N2 2.407(3)
Na1 O3 2.17(5)
Na1 O2 2.341(3)
Na1 C31 2.766(4)
Na1 O3A 2.380(17)
O1 C41 1.423(5)
O1 C38 1.436(5)
N1 C31 1.326(4)
N1 C1 1.440(4)
N2 C31 1.327(4)
N2 C19 1.453(5)
O3 C49A 1.54(12)
O3 C46 1.54(6)
O2 C42 1.422(5)
O2 C1B 1.414(5)
C15 H15 0.9500
C15 C2 1.390(5)
C15 C14 1.375(5)
C32 C31 1.507(5)
C32 C33 1.382(5)
C32 C37 1.368(5)
C17 C30 1.396(6)
C17 C18 1.409(5)
C17 C19 1.513(5)
C2 C3 1.391(5)
C2 C1 1.522(5)
C7 C1 1.522(5)
C7 C8 1.367(5)
C7 C6 1.410(5)
C3 C4 1.453(5)
C3 C12 1.393(6)
C22 C23 1.372(6)
C22 C19 1.508(5)
C22 C21 1.420(5)
C13 H13 0.9500
C13 C12 1.387(6)
C13 C14 1.377(6)
C1 H1 1.0000
C30 H30 0.9500
C30 C29 1.386(6)
C11 H11 0.9500
C11 C6 1.392(5)
C11 C10 1.378(6)
C4 H4 0.9500
C4 C5 1.339(6)
C5 H5 0.9500
C5 C6 1.457(5)
C8 H8 0.9500
C8 C9 1.383(5)
C12 H12 0.9500
C24 H24 0.9500
C24 C23 1.378(6)
C24 C25 1.388(6)
C33 H33 0.9500
C33 C34 1.382(6)
C9 H9 0.9500
C9 C10 1.386(5)
C37 H37 0.9500
C37 C36 1.392(6)
C35 H35 0.9500
C35 C34 1.359(6)
C35 C36 1.378(7)
C14 H14 0.9500
C27 H27 0.9500
C27 C18 1.401(6)
C27 C28 1.374(7)
C18 C1A 1.462(6)
C10 H10 0.9500
C26 H26 0.9500
C26 C25 1.364(7)
C26 C21 1.395(6)
C23 H23 0.9500
C29 H29 0.9500
C29 C28 1.381(6)
C49A H49A 0.9900
C49A H49B 0.9900
C49A C48A 1.40(8)
C19 H19 1.0000
C25 H25 0.9500
C41 H41A 0.9900
C41 H41B 0.9900
C41 C40 1.513(6)
C34 H34 0.9500
C42 H42A 0.9900
C42 H42B 0.9900
C42 C43 1.532(7)
C28 H28 0.9500
C20 H20 0.9500
C20 C21 1.460(6)
C20 C1A 1.339(6)
C1A H1A 0.9500
C46 H46C 0.9900
C46 H46D 0.9900
C46 H46A 0.9900
C46 H46B 0.9900
C46 C47 1.464(10)
C46 O3A 1.37(2)
C46 C47A 1.60(3)
C40 H40A 0.9900
C40 H40B 0.9900
C40 C39 1.507(8)
C38 H38A 0.9900
C38 H38B 0.9900
C38 C39 1.507(7)
C39 H39A 0.9900
C39 H39B 0.9900
C36 H36 0.9500
C1B H1BA 0.9900
C1B H1BB 0.9900
C1B C44 1.482(8)
C44 H44A 0.9900
C44 H44B 0.9900
C44 C43 1.534(8)
C43 H43A 0.9900
C43 H43B 0.9900
C47 H47A 0.9900
C47 H47B 0.9900
C47 C48 1.503(11)
C48 H48A 0.9900
C48 H48B 0.9900
C48 C49 1.54(3)
O3A C49 1.40(5)
C49 H49C 0.9900
C49 H49D 0.9900
C48A H48C 0.9900
C48A H48D 0.9900
C48A C47A 1.46(3)
C47A H47C 0.9900
C47A H47D 0.9900

loop_
_geom_torsion_atom_site_label_1
_geom_torsion_atom_site_label_2
_geom_torsion_atom_site_label_3
_geom_torsion_atom_site_label_4
_geom_torsion
Na1 O1 C41 C40 -156.1(3)
Na1 O1 C38 C39 177.0(3)
Na1 N1 C31 N2 -9.3(4)
Na1 N1 C31 C32 167.5(3)
Na1 N1 C1 C2 89.5(5)
Na1 N1 C1 C7 -33.4(6)
Na1 N2 C31 N1 9.2(4)
Na1 N2 C31 C32 -167.7(3)
Na1 N2 C19 C17 -72.2(6)
Na1 N2 C19 C22 51.7(7)
Na1 O3 C49A C48A -148(5)
Na1 O3 C46 C47 164(5)
Na1 O3 C46 O3A 125(34)
Na1 O3 C46 C47A 146(6)
Na1 O2 C42 C43 113.8(3)
Na1 O2 C1B C44 -116.5(4)
Na1 O3A C49 C48 166.3(14)
O1 C41 C40 C39 -23.1(5)
O1 C38 C39 C40 -36.0(5)
O3 C49A C48A C47A -14(7)
O3 C46 C47 C48 29(3)
O3 C46 O3A Na1 -43(28)
O3 C46 O3A C49 122(30)
O3 C46 C47A C48A 30(3)
O2 C42 C43 C44 28.6(5)
O2 C1B C44 C43 -23.9(5)
C15 C2 C3 C4 -174.9(4)
C15 C2 C3 C12 4.8(5)
C15 C2 C1 N1 -14.3(5)
C15 C2 C1 C7 110.7(4)
C32 C33 C34 C35 -0.6(7)
C32 C37 C36 C35 -0.2(7)
C31 N1 C1 C2 -96.5(4)
C31 N1 C1 C7 140.5(3)
C31 N2 C19 C17 116.6(4)
C31 N2 C19 C22 -119.5(4)
C31 C32 C33 C34 -173.7(4)
C31 C32 C37 C36 174.0(4)
C17 C30 C29 C28 1.4(6)
C17 C18 C1A C20 -33.6(6)
C2 C15 C14 C13 -1.6(6)
C2 C3 C4 C5 35.5(6)
C2 C3 C12 C13 -4.6(6)
C7 C8 C9 C10 0.3(6)
C3 C2 C1 N1 163.7(3)
C3 C2 C1 C7 -71.3(4)
C3 C4 C5 C6 -1.3(7)
C1 N1 C31 Na1 -176.9(4)
C1 N1 C31 N2 173.8(3)
C1 N1 C31 C32 -9.4(5)
C1 C2 C3 C4 7.2(5)
C1 C2 C3 C12 -173.2(3)
C1 C7 C8 C9 -175.3(4)
C1 C7 C6 C11 174.5(3)
C1 C7 C6 C5 -4.1(5)
C30 C17 C18 C27 -1.9(5)
C30 C17 C18 C1A 176.7(4)
C30 C17 C19 N2 13.8(5)
C30 C17 C19 C22 -112.3(4)
C30 C29 C28 C27 -2.2(7)
C4 C3 C12 C13 175.1(4)
C4 C5 C6 C7 -35.3(6)
C4 C5 C6 C11 146.1(4)
C8 C7 C1 N1 8.8(5)
C8 C7 C1 C2 -115.4(4)
C8 C7 C6 C11 -1.7(5)
C8 C7 C6 C5 179.7(3)
C8 C9 C10 C11 -0.3(6)
C12 C3 C4 C5 -144.1(4)
C12 C13 C14 C15 1.9(6)
C6 C7 C1 N1 -167.3(3)
C6 C7 C1 C2 68.5(4)
C6 C7 C8 C9 0.8(6)
C6 C11 C10 C9 -0.7(6)
C33 C32 C31 Na1 -15.1(15)
C33 C32 C31 N1 -104.2(4)
C33 C32 C31 N2 72.5(5)
C33 C32 C37 C36 -2.3(6)
C37 C32 C31 Na1 168.6(11)
C37 C32 C31 N1 79.5(5)
C37 C32 C31 N2 -103.7(5)
C37 C32 C33 C34 2.7(6)
C14 C15 C2 C3 -1.8(6)
C14 C15 C2 C1 176.1(3)
C14 C13 C12 C3 1.2(6)
C27 C18 C1A C20 144.9(4)
C18 C17 C30 C29 0.7(6)
C18 C17 C19 N2 -161.2(3)
C18 C17 C19 C22 72.6(4)
C18 C27 C28 C29 0.9(7)
C10 C11 C6 C7 1.7(6)
C10 C11 C6 C5 -179.7(4)
C23 C22 C19 N2 -14.0(5)
C23 C22 C19 C17 112.1(4)
C23 C22 C21 C26 2.7(5)
C23 C22 C21 C20 -177.7(4)
C23 C24 C25 C26 -0.3(6)
C49A O3 C46 C47 -16(5)
C49A O3 C46 O3A -55(27)
C49A O3 C46 C47A -35(5)
C49A C48A C47A C46 -10(4)
C19 N2 C31 Na1 175.7(4)
C19 N2 C31 N1 -175.1(3)
C19 N2 C31 C32 8.1(5)
C19 C17 C30 C29 -174.4(4)
C19 C17 C18 C27 173.3(3)
C19 C17 C18 C1A -8.1(5)
C19 C22 C23 C24 178.3(4)
C19 C22 C21 C26 -175.5(3)
C19 C22 C21 C20 4.2(5)
C25 C24 C23 C22 -1.5(6)
C25 C26 C21 C22 -4.6(6)
C25 C26 C21 C20 175.8(4)
C41 O1 C38 C39 22.2(5)
C41 C40 C39 C38 35.2(5)
C34 C35 C36 C37 2.4(7)
C42 O2 C1B C44 43.6(5)
C28 C27 C18 C17 1.1(6)
C28 C27 C18 C1A -177.5(4)
C21 C22 C23 C24 0.3(6)
C21 C22 C19 N2 164.1(3)
C21 C22 C19 C17 -69.8(4)
C21 C26 C25 C24 3.4(6)
C21 C20 C1A C18 -1.0(7)
C1A C20 C21 C22 37.1(6)
C1A C20 C21 C26 -143.3(4)
C46 O3 C49A C48A 33(7)
C46 C47 C48 C49 -34.3(13)
C46 O3A C49 C48 -2(3)
C38 O1 C41 C40 0.7(5)
C36 C35 C34 C33 -2.0(7)
C1B O2 C42 C43 -45.5(5)
C1B C44 C43 C42 -2.9(5)
C47 C46 O3A Na1 173.5(16)
C47 C46 O3A C49 -21(2)
C47 C46 C47A C48A -97(4)
C47 C48 C49 O3A 23(2)
O3A C46 C47 C48 34.3(13)
O3A C46 C47A C48A 32.8(19)
C47A C46 C47 C48 88(3)
C47A C46 O3A Na1 157(2)
C47A C46 O3A C49 -37(2)

loop_
_twin_individual_id
_twin_individual_mass_fraction_refined
1 0.6369(16)
2 0.3631(16)
